data_7100703
loop_
_publ_author_name
'Gautam Desiraju'
'Rahul Banerjee'
'Roland Boese'
'Dinabandhu Das'
'Judith A. K. Howard'
'Raju Mondal'

_publ_section_title
;
Synthon evolution and unit cell evolution during
crystallisation. A study of symmetry-independent molecules (Z?>1) in
crystals of some hydroxy compounds
;
_journal_name_full 'Chemical Communications'
_journal_paper_doi 10.1039/b514076e
_journal_year 2006
_chemical_formula_moiety 'C22 H20 O2'
_chemical_formula_sum 'C22 H20 O2'
_chemical_formula_weight 316.38
_chemical_melting_point 182
_chemical_name_common 'trans -1,4-bis(phenylethynyl) cyclohexane -1,4-diol'
_space_group_IT_number 2
_symmetry_cell_setting triclinic
_symmetry_space_group_name_Hall '-P 1'
_symmetry_space_group_name_H-M 'P -1'
_cell_angle_alpha 95.625(2)
_cell_angle_beta 106.478(1)
_cell_angle_gamma 104.627(2)
_cell_formula_units_Z 4
_cell_length_a 9.4940(3)
_cell_length_b 14.0677(5)
_cell_length_c 14.4606(5)
_cell_measurement_temperature 120(2)
_cell_volume 1761.8(1)
_diffrn_ambient_temperature 120(2)
_exptl_crystal_density_diffrn 1.193
_cod_depositor_comments
;
The following automatic conversions were performed:
'_symmetry_cell_setting' value 'Triclinic' changed to 'triclinic'
according to '/home/saulius/struct/CIF-dictionaries/cif_core.dic'
dictionary named 'cif_core.dic' version 2.4.1 from 2010-06-29.

Automatic conversion script
Id: cif_fix_enum 1527 2010-12-29 10:47:43Z saulius 
;
_cod_database_code 7100703

loop_
_symmetry_equiv_pos_as_xyz
'x, y, z'
'-x, -y, -z'

loop_
_atom_site_label
_atom_site_type_symbol
_atom_site_fract_x
_atom_site_fract_y
_atom_site_fract_z
_atom_site_U_iso_or_equiv
_atom_site_adp_type
_atom_site_occupancy
_atom_site_symmetry_multiplicity
_atom_site_calc_flag
_atom_site_refinement_flags
_atom_site_disorder_assembly
_atom_site_disorder_group
O1 O 0.41816(15) 0.44201(10) 0.36272(10) 0.0283(3) Uani 1 1 d . . .
H01 H 0.519(3) 0.4537(19) 0.4036(19) 0.060(8) Uiso 1 1 d . . .
O2 O 0.06788(18) 0.06580(12) 0.13141(12) 0.0482(5) Uani 1 1 d . . .
H02 H 0.131(3) 0.064(2) 0.101(2) 0.070(9) Uiso 1 1 d . . .
C1 C 0.3680(2) 0.35307(13) 0.29012(13) 0.0227(4) Uani 1 1 d . . .
C2 C 0.2039(2) 0.34479(15) 0.22768(14) 0.0273(4) Uani 1 1 d . . .
H2A H 0.1412 0.3495 0.2712 0.035 Uiso 1 1 d R . .
H2B H 0.2060 0.4014 0.1920 0.035 Uiso 1 1 d R . .
C3 C 0.1293(2) 0.24718(16) 0.15425(14) 0.0329(5) Uani 1 1 d . . .
H3A H 0.1851 0.2459 0.1060 0.043 Uiso 1 1 d R . .
H3B H 0.0219 0.2435 0.1183 0.043 Uiso 1 1 d R . .
C4 C 0.1300(2) 0.15624(15) 0.20385(14) 0.0318(5) Uani 1 1 d . . .
C5 C 0.2947(2) 0.16411(14) 0.26564(15) 0.0306(4) Uani 1 1 d . . .
H5A H 0.2931 0.1072 0.3009 0.040 Uiso 1 1 d R . .
H5B H 0.3571 0.1601 0.2218 0.040 Uiso 1 1 d R . .
C6 C 0.3684(2) 0.26190(14) 0.33969(13) 0.0254(4) Uani 1 1 d . . .
H6A H 0.4757 0.2657 0.3762 0.033 Uiso 1 1 d R . .
H6B H 0.3118 0.2627 0.3875 0.033 Uiso 1 1 d R . .
C7 C 0.4698(2) 0.36333(14) 0.22821(14) 0.0269(4) Uani 1 1 d . A .
C8 C 0.5485(2) 0.37585(15) 0.17647(14) 0.0304(4) Uani 1 1 d . . .
C9 C 0.0314(2) 0.14716(15) 0.26771(15) 0.0325(5) Uani 1 1 d . B .
C10 C -0.0420(2) 0.14106(15) 0.32302(15) 0.0322(5) Uani 1 1 d . . .
C11 C 0.6260(3) 0.4029(2) 0.10472(19) 0.0239(12) Uiso 0.50 1 d PG A 1
C12 C 0.7429(3) 0.3612(2) 0.1017(2) 0.0333(9) Uani 0.50 1 d PG A 1
H12 H 0.7705 0.3183 0.1460 0.040 Uiso 0.50 1 d PR A 1
C13 C 0.8196(3) 0.3822(2) 0.0338(2) 0.0439(12) Uani 0.50 1 d PG A 1
H13 H 0.8995 0.3536 0.0317 0.053 Uiso 0.50 1 d PR A 1
C14 C 0.7792(4) 0.4449(2) -0.0310(2) 0.0387(12) Uani 0.50 1 d PG A 1
H14 H 0.8316 0.4592 -0.0773 0.046 Uiso 0.50 1 d PR A 1
C15 C 0.6622(4) 0.4866(2) -0.02793(19) 0.0406(10) Uani 0.50 1 d PG A 1
H15 H 0.6346 0.5295 -0.0722 0.049 Uiso 0.50 1 d PR A 1
C16 C 0.5856(3) 0.4656(2) 0.0399(2) 0.0337(9) Uani 0.50 1 d PG A 1
H16 H 0.5056 0.4941 0.0420 0.040 Uiso 0.50 1 d PR A 1
C11' C 0.6482(5) 0.3782(5) 0.1216(4) 0.0223(19) Uiso 0.25 1 d PG A 2
C12' C 0.5837(5) 0.3389(4) 0.0219(4) 0.0233(18) Uiso 0.25 1 d PG A 2
H12' H 0.4768 0.3053 -0.0051 0.028 Uiso 0.25 1 d PR A 2
C13' C 0.6755(6) 0.3488(5) -0.0384(3) 0.034(2) Uiso 0.25 1 d PG A 2
H13' H 0.6313 0.3219 -0.1066 0.041 Uiso 0.25 1 d PR A 2
C14' C 0.8319(6) 0.3980(5) 0.0011(4) 0.029(2) Uiso 0.25 1 d PG A 2
H14' H 0.8946 0.4047 -0.0401 0.035 Uiso 0.25 1 d PR A 2
C15' C 0.8965(4) 0.4373(5) 0.1008(4) 0.040(2) Uiso 0.25 1 d PG A 2
H15' H 1.0034 0.4709 0.1278 0.048 Uiso 0.25 1 d PR A 2
C16' C 0.8046(6) 0.4274(5) 0.1610(3) 0.0339(18) Uiso 0.25 1 d PG A 2
H16' H 0.8488 0.4543 0.2292 0.041 Uiso 0.25 1 d PR A 2
C11" C 0.6559(7) 0.4021(4) 0.1155(4) 0.026(3) Uiso 0.25 1 d PG A 3
C12" C 0.6283(7) 0.3382(3) 0.0285(4) 0.0262(18) Uiso 0.25 1 d PG A 3
H12" H 0.5504 0.2759 0.0111 0.031 Uiso 0.25 1 d PR A 3
C13" C 0.7148(8) 0.3655(4) -0.0329(4) 0.031(2) Uiso 0.25 1 d PG A 3
H13" H 0.6959 0.3218 -0.0924 0.037 Uiso 0.25 1 d PR A 3
C14" C 0.8288(7) 0.4566(5) -0.0074(4) 0.037(3) Uiso 0.25 1 d PG A 3
H14" H 0.8879 0.4752 -0.0494 0.044 Uiso 0.25 1 d PR A 3
C15" C 0.8564(6) 0.5205(4) 0.0796(4) 0.046(3) Uani 0.25 1 d PG A 3
H15" H 0.9343 0.5828 0.0971 0.055 Uiso 0.25 1 d PR A 3
C16" C 0.7699(7) 0.4933(4) 0.1411(4) 0.038(2) Uani 0.25 1 d PG A 3
H16" H 0.7887 0.5370 0.2005 0.046 Uiso 0.25 1 d PR A 3
C17 C -0.1300(8) 0.1354(4) 0.3893(3) 0.0264(7) Uani 0.55 1 d PG B 1
C18 C -0.0588(5) 0.1318(3) 0.4866(3) 0.0422(13) Uani 0.55 1 d PG B 1
H18 H 0.0486 0.1403 0.5098 0.051 Uiso 0.55 1 d PR B 1
C19 C -0.1447(5) 0.1160(3) 0.5502(3) 0.0468(13) Uani 0.55 1 d PG B 1
H19 H -0.0960 0.1135 0.6167 0.056 Uiso 0.55 1 d PR B 1
C20 C -0.3017(5) 0.1037(4) 0.5163(4) 0.0374(12) Uani 0.55 1 d PG B 1
H20 H -0.3604 0.0929 0.5598 0.045 Uiso 0.55 1 d PR B 1
C21 C -0.3729(5) 0.1073(5) 0.4190(4) 0.0304(13) Uani 0.55 1 d PG B 1
H21 H -0.4802 0.0989 0.3959 0.036 Uiso 0.55 1 d PR B 1
C22 C -0.2870(8) 0.1231(5) 0.3555(3) 0.0278(11) Uani 0.55 1 d PG B 1
H22 H -0.3357 0.1256 0.2889 0.033 Uiso 0.55 1 d PR B 1
C17' C -0.1243(10) 0.1201(5) 0.3952(4) 0.0264(7) Uani 0.45 1 d PG B 2
C18' C -0.0621(6) 0.0828(4) 0.4779(4) 0.0422(13) Uani 0.45 1 d PG B 2
H18' H 0.0334 0.0688 0.4878 0.051 Uiso 0.45 1 d PR B 2
C19' C -0.1396(7) 0.0659(4) 0.5459(4) 0.0468(13) Uani 0.45 1 d PG B 2
H19' H -0.0970 0.0404 0.6024 0.056 Uiso 0.45 1 d PR B 2
C20' C -0.2793(7) 0.0863(5) 0.5312(5) 0.0374(12) Uani 0.45 1 d PG B 2
H20' H -0.3323 0.0747 0.5776 0.045 Uiso 0.45 1 d PR B 2
C21' C -0.3416(7) 0.1236(6) 0.4485(6) 0.0304(13) Uani 0.45 1 d PG B 2
H21' H -0.4371 0.1375 0.4385 0.036 Uiso 0.45 1 d PR B 2
C22' C -0.2641(10) 0.1405(6) 0.3805(4) 0.0278(11) Uani 0.45 1 d PG B 2
H22' H -0.3066 0.1660 0.3240 0.033 Uiso 0.45 1 d PR B 2
O1A O 0.21548(17) 0.02187(11) 0.00215(11) 0.0339(3) Uani 1 1 d . . .
H01A H 0.131(3) -0.0097(18) -0.0512(18) 0.046(7) Uiso 1 1 d . . .
C1A C 0.3521(2) 0.02618(14) -0.02370(14) 0.0272(4) Uani 1 1 d . . .
C2A C 0.4881(2) 0.07889(14) 0.06934(13) 0.0282(4) Uani 1 1 d . . .
H2A1 H 0.4871 0.1484 0.0871 0.037 Uiso 1 1 d R . .
H2A2 H 0.4766 0.0441 0.1243 0.037 Uiso 1 1 d R . .
C6A C 0.3581(2) -0.07990(14) -0.05486(14) 0.0283(4) Uani 1 1 d . . .
H6A1 H 0.3422 -0.1199 -0.0041 0.037 Uiso 1 1 d R . .
H6A2 H 0.2739 -0.1122 -0.1169 0.037 Uiso 1 1 d R . .
C9A C 0.3546(2) 0.08317(14) -0.10431(14) 0.0293(4) Uani 1 1 d . C .
C10A C 0.3567(2) 0.12819(15) -0.17003(15) 0.0313(4) Uani 1 1 d . . .
C11A C 0.3619(6) 0.1884(3) -0.2495(3) 0.0286(5) Uani 0.75 1 d PG C 2
C12A C 0.3766(7) 0.2899(3) -0.23168(18) 0.0513(12) Uani 0.75 1 d PG C 2
H12A H 0.3793 0.3210 -0.1696 0.062 Uiso 0.75 1 d PR C 2
C13A C 0.3872(6) 0.3459(3) -0.3048(2) 0.0547(12) Uani 0.75 1 d PG C 2
H13A H 0.3972 0.4153 -0.2926 0.066 Uiso 0.75 1 d PR C 2
C14A C 0.3832(5) 0.3004(3) -0.39564(19) 0.0364(8) Uani 0.75 1 d PG C 2
H14A H 0.3904 0.3387 -0.4456 0.044 Uiso 0.75 1 d PR C 2
C15A C 0.3685(3) 0.1989(3) -0.4134(2) 0.0285(7) Uani 0.75 1 d PG C 2
H15A H 0.3658 0.1678 -0.4755 0.034 Uiso 0.75 1 d PR C 2
C16A C 0.3579(4) 0.1429(2) -0.3404(3) 0.0253(7) Uani 0.75 1 d PG C 2
H16A H 0.3479 0.0735 -0.3525 0.030 Uiso 0.75 1 d PR C 2
C11C C 0.3612(19) 0.1814(11) -0.2393(10) 0.0286(5) Uani 0.25 1 d PG C 1
C12C C 0.411(2) 0.2843(12) -0.2073(7) 0.0513(12) Uani 0.25 1 d PG C 1
H12C H 0.4393 0.3112 -0.1396 0.062 Uiso 0.25 1 d PR C 1
C13C C 0.421(2) 0.3480(9) -0.2745(9) 0.0547(12) Uani 0.25 1 d PG C 1
H13C H 0.4552 0.4183 -0.2526 0.066 Uiso 0.25 1 d PR C 1
C14C C 0.3801(17) 0.3087(9) -0.3736(8) 0.0364(8) Uani 0.25 1 d PG C 1
H14C H 0.3866 0.3522 -0.4195 0.044 Uiso 0.25 1 d PR C 1
C15C C 0.3299(12) 0.2058(9) -0.4056(7) 0.0285(7) Uani 0.25 1 d PG C 1
H15C H 0.3020 0.1789 -0.4733 0.034 Uiso 0.25 1 d PR C 1
C16C C 0.3204(13) 0.1421(8) -0.3384(11) 0.0253(7) Uani 0.25 1 d PG C 1
H16C H 0.2861 0.0718 -0.3602 0.030 Uiso 0.25 1 d PR C 1
O1B O 0.29626(14) 0.50080(10) 0.50116(10) 0.0280(3) Uani 1 1 d . . .
H01B H 0.320(3) 0.4827(18) 0.4464(18) 0.052(7) Uiso 1 1 d . . .
C1B C 0.1466(2) 0.51600(14) 0.47573(14) 0.0245(4) Uani 1 1 d . . .
C2B C 0.1383(2) 0.57336(14) 0.56854(15) 0.0295(4) Uani 1 1 d . . .
H2B1 H 0.1649 0.5373 0.6234 0.038 Uiso 1 1 d R . .
H2B2 H 0.2147 0.6403 0.5861 0.038 Uiso 1 1 d R . .
C6B C 0.0217(2) 0.41466(14) 0.44526(15) 0.0276(4) Uani 1 1 d . . .
H6B1 H 0.0230 0.3791 0.3831 0.036 Uiso 1 1 d R . .
H6B2 H 0.0445 0.3735 0.4961 0.036 Uiso 1 1 d R . .
C9B C 0.1297(2) 0.57504(16) 0.39633(16) 0.0329(5) Uani 1 1 d . D .
C10B C 0.1185(2) 0.62502(18) 0.33401(19) 0.0427(6) Uani 1 1 d . . .
C11B C 0.1197(4) 0.7047(3) 0.2802(3) 0.0263(11) Uiso 0.40 1 d PG D 1
C12B C 0.2424(3) 0.7359(3) 0.2449(3) 0.0312(14) Uiso 0.40 1 d PG D 1
H12B H 0.3290 0.7116 0.2651 0.037 Uiso 0.40 1 d PR D 1
C13B C 0.2385(4) 0.8027(3) 0.1802(3) 0.0382(15) Uiso 0.40 1 d PG D 1
H13B H 0.3224 0.8240 0.1561 0.046 Uiso 0.40 1 d PR D 1
C14B C 0.1119(4) 0.8383(3) 0.1506(3) 0.0361(13) Uiso 0.40 1 d PG D 1
H14B H 0.1092 0.8839 0.1064 0.043 Uiso 0.40 1 d PR D 1
C15B C -0.0108(4) 0.8071(4) 0.1859(3) 0.066(2) Uani 0.40 1 d PG D 1
H15B H -0.0973 0.8314 0.1657 0.080 Uiso 0.40 1 d PR D 1
C16B C -0.0069(4) 0.7403(4) 0.2507(3) 0.061(2) Uani 0.40 1 d PG D 1
H16B H -0.0907 0.7190 0.2748 0.073 Uiso 0.40 1 d PR D 1
C11D C 0.0996(3) 0.68029(18) 0.25003(18) 0.0288(8) Uiso 0.60 1 d PG D 2
C12D C 0.2270(2) 0.7562(2) 0.25156(17) 0.0340(10) Uiso 0.60 1 d PG D 2
H12D H 0.3245 0.7638 0.2980 0.041 Uiso 0.60 1 d PR D 2
C13D C 0.2117(2) 0.82099(17) 0.18519(19) 0.0362(9) Uiso 0.60 1 d PG D 2
H13D H 0.2988 0.8729 0.1862 0.043 Uiso 0.60 1 d PR D 2
C14D C 0.0690(3) 0.80984(19) 0.11729(18) 0.0376(9) Uiso 0.60 1 d PG D 2
H14D H 0.0586 0.8541 0.0719 0.045 Uiso 0.60 1 d PR D 2
C15D C -0.0584(2) 0.7339(2) 0.1158(2) 0.0704(16) Uani 0.60 1 d PG D 2
H15D H -0.1559 0.7263 0.0693 0.084 Uiso 0.60 1 d PR D 2
C16D C -0.0431(2) 0.6691(2) 0.1821(2) 0.0600(14) Uani 0.60 1 d PG D 2
H16D H -0.1302 0.6172 0.1811 0.072 Uiso 0.60 1 d PR D 2

loop_
_atom_site_aniso_label
_atom_site_aniso_U_11
_atom_site_aniso_U_22
_atom_site_aniso_U_33
_atom_site_aniso_U_23
_atom_site_aniso_U_13
_atom_site_aniso_U_12
O1 0.0216(7) 0.0237(7) 0.0357(8) -0.0044(6) 0.0085(6) 0.0043(5)
O2 0.0350(9) 0.0460(10) 0.0496(10) -0.0253(8) 0.0270(8) -0.0143(7)
C1 0.0203(9) 0.0221(9) 0.0227(9) 0.0008(7) 0.0070(7) 0.0024(7)
C2 0.0221(9) 0.0334(11) 0.0269(10) 0.0095(8) 0.0098(8) 0.0055(8)
C3 0.0202(9) 0.0508(13) 0.0208(9) 0.0005(9) 0.0070(8) 0.0004(9)
C4 0.0273(10) 0.0315(11) 0.0292(10) -0.0091(8) 0.0151(8) -0.0057(8)
C5 0.0333(11) 0.0240(10) 0.0351(11) 0.0011(8) 0.0170(9) 0.0043(8)
C6 0.0250(9) 0.0260(10) 0.0233(9) 0.0027(8) 0.0074(7) 0.0056(8)
C7 0.0238(9) 0.0252(10) 0.0288(10) 0.0034(8) 0.0072(8) 0.0041(8)
C8 0.0252(10) 0.0280(11) 0.0319(11) -0.0033(8) 0.0095(8) 0.0003(8)
C9 0.0295(10) 0.0285(11) 0.0326(11) -0.0050(9) 0.0132(9) -0.0031(8)
C10 0.0292(10) 0.0282(11) 0.0333(11) -0.0045(9) 0.0129(9) -0.0013(8)
C12 0.036(2) 0.031(2) 0.045(2) 0.0217(19) 0.022(2) 0.0146(18)
C13 0.049(3) 0.049(3) 0.058(3) 0.027(3) 0.038(3) 0.027(2)
C14 0.051(3) 0.047(3) 0.028(2) 0.011(2) 0.026(3) 0.014(3)
C15 0.055(3) 0.040(3) 0.031(2) 0.014(2) 0.014(2) 0.018(2)
C16 0.039(2) 0.035(2) 0.031(2) 0.0052(18) 0.0110(18) 0.0179(19)
C15" 0.040(5) 0.048(6) 0.038(5) -0.010(4) 0.028(4) -0.020(4)
C16" 0.035(4) 0.036(5) 0.036(5) -0.009(4) 0.023(4) -0.009(4)
C17 0.0245(11) 0.0212(17) 0.0314(11) -0.0009(10) 0.0138(9) -0.0003(11)
C18 0.0233(12) 0.070(4) 0.0318(16) 0.002(3) 0.0088(11) 0.013(2)
C19 0.0413(16) 0.074(4) 0.0303(14) 0.011(3) 0.0148(12) 0.021(3)
C20 0.0367(18) 0.042(2) 0.040(2) 0.0058(16) 0.0245(17) 0.0094(15)
C21 0.028(2) 0.027(2) 0.042(4) 0.004(3) 0.017(2) 0.010(2)
C22 0.034(2) 0.023(3) 0.029(2) 0.004(2) 0.012(2) 0.009(2)
C17' 0.0245(11) 0.0212(17) 0.0314(11) -0.0009(10) 0.0138(9) -0.0003(11)
C18' 0.0233(12) 0.070(4) 0.0318(16) 0.002(3) 0.0088(11) 0.013(2)
C19' 0.0413(16) 0.074(4) 0.0303(14) 0.011(3) 0.0148(12) 0.021(3)
C20' 0.0367(18) 0.042(2) 0.040(2) 0.0058(16) 0.0245(17) 0.0094(15)
C21' 0.028(2) 0.027(2) 0.042(4) 0.004(3) 0.017(2) 0.010(2)
C22' 0.034(2) 0.023(3) 0.029(2) 0.004(2) 0.012(2) 0.009(2)
O1A 0.0327(8) 0.0372(8) 0.0295(8) -0.0027(6) 0.0190(7) -0.0006(6)
C1A 0.0316(10) 0.0266(10) 0.0253(9) 0.0021(8) 0.0192(8) 0.0013(8)
C2A 0.0369(11) 0.0231(10) 0.0238(9) -0.0001(8) 0.0174(8) 0.0004(8)
C6A 0.0345(10) 0.0234(10) 0.0240(9) 0.0011(8) 0.0153(8) -0.0019(8)
C9A 0.0315(10) 0.0252(10) 0.0298(10) -0.0014(8) 0.0167(9) 0.0007(8)
C10A 0.0344(11) 0.0258(10) 0.0335(11) 0.0014(9) 0.0178(9) 0.0024(8)
C11A 0.0356(11) 0.0226(12) 0.0347(14) 0.0120(9) 0.0208(11) 0.0072(9)
C12A 0.103(4) 0.0264(14) 0.043(2) 0.0131(18) 0.047(3) 0.0209(18)
C13A 0.107(4) 0.0263(13) 0.053(3) 0.0178(17) 0.052(3) 0.0249(17)
C14A 0.0548(15) 0.0306(14) 0.032(2) 0.0157(15) 0.0228(15) 0.0133(11)
C15A 0.034(2) 0.0289(13) 0.0243(12) 0.0047(10) 0.0118(12) 0.0092(14)
C16A 0.021(2) 0.0212(10) 0.0310(11) 0.0052(8) 0.0088(14) 0.0021(12)
C11C 0.0356(11) 0.0226(12) 0.0347(14) 0.0120(9) 0.0208(11) 0.0072(9)
C12C 0.103(4) 0.0264(14) 0.043(2) 0.0131(18) 0.047(3) 0.0209(18)
C13C 0.107(4) 0.0263(13) 0.053(3) 0.0178(17) 0.052(3) 0.0249(17)
C14C 0.0548(15) 0.0306(14) 0.032(2) 0.0157(15) 0.0228(15) 0.0133(11)
C15C 0.034(2) 0.0289(13) 0.0243(12) 0.0047(10) 0.0118(12) 0.0092(14)
C16C 0.021(2) 0.0212(10) 0.0310(11) 0.0052(8) 0.0088(14) 0.0021(12)
O1B 0.0202(7) 0.0332(8) 0.0333(8) 0.0070(6) 0.0095(6) 0.0114(6)
C1B 0.0165(8) 0.0227(9) 0.0360(10) 0.0061(8) 0.0094(8) 0.0071(7)
C2B 0.0200(9) 0.0249(10) 0.0395(11) -0.0003(9) 0.0084(8) 0.0033(8)
C6B 0.0233(9) 0.0205(9) 0.0389(11) 0.0017(8) 0.0110(8) 0.0066(8)
C9B 0.0207(9) 0.0337(11) 0.0485(13) 0.0127(10) 0.0146(9) 0.0093(8)
C10B 0.0246(10) 0.0491(14) 0.0653(16) 0.0314(13) 0.0201(10) 0.0155(10)
C15B 0.038(4) 0.111(7) 0.078(5) 0.068(5) 0.026(4) 0.042(4)
C16B 0.033(3) 0.105(6) 0.070(5) 0.062(5) 0.032(3) 0.029(4)
C15D 0.036(2) 0.094(4) 0.077(3) 0.062(3) 0.004(2) 0.010(2)
C16D 0.028(2) 0.076(3) 0.068(3) 0.049(3) 0.003(2) 0.002(2)

loop_
_geom_bond_atom_site_label_1
_geom_bond_atom_site_label_2
_geom_bond_distance
_geom_bond_site_symmetry_2
_geom_bond_publ_flag
O1 C1 1.433(2) . ?
O2 C4 1.440(2) . ?
C1 C7 1.484(2) . ?
C1 C6 1.530(3) . ?
C1 C2 1.531(2) . ?
C2 C3 1.520(3) . ?
C3 C4 1.527(3) . ?
C4 C9 1.483(3) . ?
C4 C5 1.534(3) . ?
C5 C6 1.526(3) . ?
C7 C8 1.194(3) . ?
C8 C11' 1.394(4) . ?
C8 C11 1.460(3) . ?
C8 C11" 1.528(4) . ?
C9 C10 1.196(3) . ?
C10 C17 1.434(5) . ?
C10 C17' 1.482(6) . ?
C11 C12 1.3900 . ?
C11 C16 1.3900 . ?
C12 C13 1.3902 . ?
C13 C14 1.3899 . ?
C14 C15 1.3899 . ?
C15 C16 1.3900 . ?
C11' C16' 1.3899 . ?
C11' C12' 1.3901 . ?
C12' C13' 1.3899 . ?
C13' C14' 1.3900 . ?
C14' C15' 1.3900 . ?
C15' C16' 1.3900 . ?
C11" C16" 1.3899 . ?
C11" C12" 1.3900 . ?
C12" C13" 1.3899 . ?
C13" C14" 1.3899 . ?
C14" C15" 1.3901 . ?
C15" C16" 1.3900 . ?
C17 C18 1.3900 . ?
C17 C22 1.3901 . ?
C18 C19 1.3900 . ?
C19 C20 1.3900 . ?
C20 C21 1.3900 . ?
C21 C22 1.3900 . ?
C17' C22' 1.3900 . ?
C17' C18' 1.3900 . ?
C18' C19' 1.3899 . ?
C19' C20' 1.3901 . ?
C20' C21' 1.3899 . ?
C21' C22' 1.3901 . ?
O1A C1A 1.438(2) . ?
C1A C9A 1.480(3) . ?
C1A C6A 1.536(3) . ?
C1A C2A 1.537(3) . ?
C2A C6A 1.529(3) 2_655 ?
C6A C2A 1.530(3) 2_655 ?
C9A C10A 1.194(3) . ?
C10A C11C 1.312(10) . ?
C10A C11A 1.497(3) . ?
C11A C12A 1.3900 . ?
C11A C16A 1.3900 . ?
C12A C13A 1.3900 . ?
C13A C14A 1.3900 . ?
C14A C15A 1.3900 . ?
C15A C16A 1.3900 . ?
C11C C12C 1.3900 . ?
C11C C16C 1.3900 . ?
C12C C13C 1.3900 . ?
C13C C14C 1.3900 . ?
C14C C15C 1.3900 . ?
C15C C16C 1.3900 . ?
O1B C1B 1.439(2) . ?
C1B C9B 1.478(3) . ?
C1B C2B 1.529(3) . ?
C1B C6B 1.536(2) . ?
C2B C6B 1.529(2) 2_566 ?
C6B C2B 1.529(2) 2_566 ?
C9B C10B 1.194(3) . ?
C10B C11B 1.426(3) . ?
C10B C11D 1.498(3) . ?
C11B C12B 1.3901 . ?
C11B C16B 1.3902 . ?
C12B C13B 1.3898 . ?
C13B C14B 1.3901 . ?
C14B C15B 1.3898 . ?
C15B C16B 1.3900 . ?
C11D C16D 1.3899 . ?
C11D C12D 1.3900 . ?
C12D C13D 1.3899 . ?
C13D C14D 1.3899 . ?
C14D C15D 1.3901 . ?
C15D C16D 1.3899 . ?
